data_7022960
loop_
_publ_author_name
'Jin, Juan'
'Bai, Fu-Quan'
'Jia, Ming-Jun'
'Wang, Yan-Ning'
'Jia, Hong-Li'
'Yu, Jie-Hui'
'Xu, Ji-Qing'

_publ_section_title
;
 New Cd2+, Pb2+ complexes with acylhydrazidate molecules from in situ
 acylation reactions.
;
_journal_issue 24
_journal_name_full 'Dalton transactions (Cambridge, England : 2003)'
_journal_page_first 8771
_journal_page_last 8780
_journal_paper_doi 10.1039/c3dt50411e
_journal_volume 42
_journal_year 2013
_chemical_formula_sum 'C28 H16 N6 O6 Pb S'
_chemical_formula_weight 771.72
_chemical_name_systematic
;
?
;
_space_group_IT_number 61
_symmetry_cell_setting orthorhombic
_symmetry_space_group_name_Hall '-P 2ac 2ab'
_symmetry_space_group_name_H-M 'P b c a'
_atom_sites_solution_hydrogens geom
_atom_sites_solution_primary direct
_atom_sites_solution_secondary difmap
_audit_creation_method SHELXL-97
_cell_angle_alpha 90.00
_cell_angle_beta 90.00
_cell_angle_gamma 90.00
_cell_formula_units_Z 8
_cell_length_a 21.156(4)
_cell_length_b 9.7332(19)
_cell_length_c 23.917(5)
_cell_measurement_temperature 293(2)
_cell_volume 4924.9(17)
_computing_cell_refinement Process-auto
_computing_data_collection Process-auto
_computing_data_reduction Process-auto
_computing_structure_refinement 'SHELXL-97 (Sheldrick, 1997)'
_computing_structure_solution 'SHELXS-97 (Sheldrick, 1990)'
_diffrn_ambient_temperature 293(2)
_diffrn_detector_area_resol_mean 10.0
_diffrn_measured_fraction_theta_full 0.996
_diffrn_measured_fraction_theta_max 0.996
_diffrn_measurement_device_type 'Rigaku RAXIS-RAPID'
_diffrn_measurement_method omega-scan
_diffrn_radiation_monochromator graphite
_diffrn_radiation_source 'fine-focus sealed tube'
_diffrn_radiation_type MoK\a
_diffrn_radiation_wavelength 0.71073
_diffrn_reflns_av_R_equivalents 0.0480
_diffrn_reflns_av_sigmaI/netI 0.0296
_diffrn_reflns_limit_h_max 27
_diffrn_reflns_limit_h_min -27
_diffrn_reflns_limit_k_max 11
_diffrn_reflns_limit_k_min -12
_diffrn_reflns_limit_l_max 30
_diffrn_reflns_limit_l_min -31
_diffrn_reflns_number 44566
_diffrn_reflns_theta_full 27.47
_diffrn_reflns_theta_max 27.47
_diffrn_reflns_theta_min 3.32
_diffrn_standards_decay_% 0
_diffrn_standards_interval_count 0
_diffrn_standards_interval_time 0
_diffrn_standards_number 0
_exptl_absorpt_coefficient_mu 6.998
_exptl_absorpt_correction_T_max 0.432
_exptl_absorpt_correction_T_min 0.390
_exptl_absorpt_correction_type empirical
_exptl_crystal_colour yellow
_exptl_crystal_density_diffrn 2.082
_exptl_crystal_density_method 'not measured'
_exptl_crystal_description block
_exptl_crystal_F_000 2976
_exptl_crystal_size_max 0.14
_exptl_crystal_size_mid 0.13
_exptl_crystal_size_min 0.12
_refine_diff_density_max 0.919
_refine_diff_density_min -0.890
_refine_diff_density_rms 0.098
_refine_ls_extinction_method none
_refine_ls_goodness_of_fit_ref 1.040
_refine_ls_hydrogen_treatment constr
_refine_ls_matrix_type full
_refine_ls_number_parameters 379
_refine_ls_number_reflns 5626
_refine_ls_number_restraints 0
_refine_ls_restrained_S_all 1.040
_refine_ls_R_factor_all 0.0372
_refine_ls_R_factor_gt 0.0257
_refine_ls_shift/su_max 0.001
_refine_ls_shift/su_mean 0.000
_refine_ls_structure_factor_coef Fsqd
_refine_ls_weighting_details 'calc w=1/[\s^2^(Fo^2^)+(0.0214P)^2^+7.5888P] where P=(Fo^2^+2Fc^2^)/3'
_refine_ls_weighting_scheme calc
_refine_ls_wR_factor_gt 0.0550
_refine_ls_wR_factor_ref 0.0582
_reflns_number_gt 4568
_reflns_number_total 5626
_reflns_threshold_expression >2sigma(I)
_cod_data_source_file c3dt50411e.txt
_cod_data_source_block 4
_cod_original_cell_volume 4924.7(17)
_cod_original_sg_symbol_H-M Pbca
_cod_database_code 7022960

loop_
_symmetry_equiv_pos_as_xyz
'x, y, z'
'-x+1/2, -y, z+1/2'
'-x, y+1/2, -z+1/2'
'x+1/2, -y+1/2, -z'
'-x, -y, -z'
'x-1/2, y, -z-1/2'
'x, -y-1/2, z-1/2'
'-x-1/2, y-1/2, z'

loop_
_atom_site_label
_atom_site_type_symbol
_atom_site_fract_x
_atom_site_fract_y
_atom_site_fract_z
_atom_site_U_iso_or_equiv
_atom_site_adp_type
_atom_site_occupancy
_atom_site_symmetry_multiplicity
_atom_site_calc_flag
_atom_site_refinement_flags
Pb1 Pb 0.039119(6) 0.433372(14) 0.061916(6) 0.03108(5) Uani 1 1 d .
O1 O -0.06018(13) 0.5736(3) 0.08455(14) 0.0490(8) Uani 1 1 d .
O2 O -0.27954(12) 0.3504(3) 0.01864(11) 0.0460(7) Uani 1 1 d .
O3 O -0.18226(12) 0.3106(3) 0.42476(11) 0.0402(6) Uani 1 1 d .
O4 O -0.40129(11) 0.5401(3) 0.36322(11) 0.0381(6) Uani 1 1 d .
O5 O -0.16837(12) 0.8690(2) 0.23140(10) 0.0373(6) Uani 1 1 d .
O6 O -0.28620(13) 0.8708(2) 0.22845(11) 0.0371(6) Uani 1 1 d .
S1 S -0.22746(4) 0.79665(8) 0.22909(3) 0.02781(18) Uani 1 1 d .
N1 N -0.11450(14) 0.4260(3) 0.02976(13) 0.0351(7) Uani 1 1 d .
N2 N -0.17312(14) 0.3723(3) 0.01559(13) 0.0338(7) Uani 1 1 d .
H2B H -0.1729 0.3108 -0.0102 0.041 Uiso 1 1 calc R
N3 N -0.28781(14) 0.3367(3) 0.42940(12) 0.0322(7) Uani 1 1 d .
H3A H -0.2888 0.2745 0.4549 0.039 Uiso 1 1 calc R
N4 N -0.34533(14) 0.3913(3) 0.41336(13) 0.0325(7) Uani 1 1 d .
N5 N 0.05155(14) 0.1694(3) 0.05407(12) 0.0343(7) Uani 1 1 d .
N6 N -0.00619(15) 0.2983(3) 0.14154(12) 0.0371(7) Uani 1 1 d .
C1 C -0.28524(17) 0.5401(4) 0.10882(15) 0.0333(8) Uani 1 1 d .
H1B H -0.3233 0.5024 0.0969 0.040 Uiso 1 1 calc R
C2 C -0.28423(17) 0.6324(4) 0.15237(15) 0.0347(8) Uani 1 1 d .
H2A H -0.3216 0.6584 0.1699 0.042 Uiso 1 1 calc R
C3 C -0.22665(17) 0.6866(3) 0.16996(13) 0.0264(7) Uani 1 1 d .
C4 C -0.17061(16) 0.6519(3) 0.14454(14) 0.0280(7) Uani 1 1 d .
H4A H -0.1327 0.6897 0.1569 0.034 Uiso 1 1 calc R
C5 C -0.17120(16) 0.5583(3) 0.09946(14) 0.0261(7) Uani 1 1 d .
C6 C -0.22872(16) 0.5031(3) 0.08256(13) 0.0269(7) Uani 1 1 d .
C7 C -0.11290(17) 0.5183(4) 0.07047(15) 0.0319(8) Uani 1 1 d .
C8 C -0.22993(17) 0.4033(4) 0.03657(15) 0.0314(8) Uani 1 1 d .
C9 C -0.28669(16) 0.6404(3) 0.30820(14) 0.0274(7) Uani 1 1 d .
H9A H -0.3240 0.6803 0.2957 0.033 Uiso 1 1 calc R
C10 C -0.22920(16) 0.6797(3) 0.28601(13) 0.0269(7) Uani 1 1 d .
C11 C -0.17224(17) 0.6241(4) 0.30469(15) 0.0334(8) Uani 1 1 d .
H11A H -0.1341 0.6544 0.2899 0.040 Uiso 1 1 calc R
C12 C -0.17316(17) 0.5247(4) 0.34499(15) 0.0330(8) Uani 1 1 d .
H12A H -0.1355 0.4860 0.3574 0.040 Uiso 1 1 calc R
C13 C -0.23091(16) 0.4807(3) 0.36763(13) 0.0270(7) Uani 1 1 d .
C14 C -0.28775(16) 0.5385(3) 0.35029(14) 0.0250(7) Uani 1 1 d .
C15 C -0.23087(17) 0.3700(4) 0.40962(14) 0.0297(8) Uani 1 1 d .
C16 C -0.34638(17) 0.4897(4) 0.37562(14) 0.0293(7) Uani 1 1 d .
C17 C 0.08090(19) 0.1082(5) 0.01219(17) 0.0443(10) Uani 1 1 d .
H17A H 0.1005 0.1624 -0.0147 0.053 Uiso 1 1 calc R
C18 C 0.0837(2) -0.0339(5) 0.00656(19) 0.0506(11) Uani 1 1 d .
H18A H 0.1052 -0.0730 -0.0234 0.061 Uiso 1 1 calc R
C19 C 0.0548(2) -0.1152(5) 0.0451(2) 0.0479(11) Uani 1 1 d .
H19A H 0.0555 -0.2103 0.0411 0.057 Uiso 1 1 calc R
C20 C 0.02372(18) -0.0542(4) 0.09105(18) 0.0398(9) Uani 1 1 d .
C21 C -0.0063(2) -0.1315(5) 0.1336(2) 0.0525(12) Uani 1 1 d .
H21A H -0.0073 -0.2268 0.1313 0.063 Uiso 1 1 calc R
C22 C -0.0335(2) -0.0677(5) 0.1775(2) 0.0530(12) Uani 1 1 d .
H22A H -0.0525 -0.1203 0.2053 0.064 Uiso 1 1 calc R
C23 C -0.03380(18) 0.0789(4) 0.18240(18) 0.0431(10) Uani 1 1 d .
C24 C -0.0611(2) 0.1474(5) 0.22772(18) 0.0507(11) Uani 1 1 d .
H24A H -0.0786 0.0979 0.2572 0.061 Uiso 1 1 calc R
C25 C -0.0620(2) 0.2874(5) 0.22846(17) 0.0528(12) Uani 1 1 d .
H25A H -0.0810 0.3344 0.2578 0.063 Uiso 1 1 calc R
C26 C -0.0338(2) 0.3592(5) 0.18440(17) 0.0478(10) Uani 1 1 d .
H26A H -0.0346 0.4547 0.1853 0.057 Uiso 1 1 calc R
C27 C 0.02357(16) 0.0913(4) 0.09389(16) 0.0330(8) Uani 1 1 d .
C28 C -0.00580(17) 0.1586(4) 0.14002(15) 0.0335(8) Uani 1 1 d .

loop_
_atom_site_aniso_label
_atom_site_aniso_U_11
_atom_site_aniso_U_22
_atom_site_aniso_U_33
_atom_site_aniso_U_23
_atom_site_aniso_U_13
_atom_site_aniso_U_12
Pb1 0.02408(7) 0.03530(8) 0.03388(8) 0.00253(6) -0.00158(6) 0.00012(6)
O1 0.0251(14) 0.0459(16) 0.076(2) -0.0272(15) 0.0073(14) -0.0048(13)
O2 0.0266(14) 0.0636(18) 0.0477(16) -0.0241(15) 0.0009(12) -0.0068(13)
O3 0.0287(14) 0.0488(16) 0.0429(15) 0.0137(13) -0.0013(11) 0.0024(13)
O4 0.0225(13) 0.0427(15) 0.0491(16) 0.0123(12) -0.0027(11) -0.0007(11)
O5 0.0389(15) 0.0322(13) 0.0406(14) -0.0029(11) 0.0076(12) -0.0137(12)
O6 0.0442(16) 0.0300(13) 0.0372(14) 0.0004(11) 0.0072(12) 0.0091(12)
S1 0.0328(5) 0.0229(4) 0.0278(4) -0.0006(3) 0.0056(4) -0.0015(4)
N1 0.0260(15) 0.0356(16) 0.0436(17) -0.0135(14) 0.0096(14) -0.0025(14)
N2 0.0284(16) 0.0350(16) 0.0379(17) -0.0127(14) 0.0061(13) -0.0023(14)
N3 0.0270(16) 0.0352(16) 0.0345(16) 0.0114(13) 0.0011(12) 0.0015(13)
N4 0.0252(16) 0.0349(15) 0.0375(16) 0.0078(13) 0.0047(13) 0.0028(13)
N5 0.0263(16) 0.0399(17) 0.0366(17) -0.0040(14) -0.0006(13) -0.0015(14)
N6 0.0362(18) 0.0436(18) 0.0315(16) -0.0033(14) -0.0015(14) -0.0003(15)
C1 0.0211(17) 0.045(2) 0.0339(19) -0.0076(16) 0.0005(14) -0.0035(16)
C2 0.0269(19) 0.042(2) 0.035(2) -0.0039(17) 0.0051(15) 0.0029(17)
C3 0.0300(18) 0.0263(16) 0.0230(15) 0.0000(13) 0.0020(13) 0.0011(15)
C4 0.0263(18) 0.0244(16) 0.0333(18) -0.0008(14) -0.0003(14) -0.0048(14)
C5 0.0242(17) 0.0253(16) 0.0288(16) 0.0004(14) 0.0043(13) 0.0007(14)
C6 0.0275(18) 0.0292(17) 0.0240(16) -0.0015(14) 0.0019(14) 0.0008(15)
C7 0.0258(18) 0.0282(17) 0.042(2) -0.0030(15) 0.0046(16) -0.0039(15)
C8 0.0294(19) 0.0337(18) 0.0309(18) -0.0021(15) 0.0014(15) -0.0006(16)
C9 0.0280(18) 0.0260(16) 0.0282(17) -0.0015(14) -0.0012(14) 0.0005(14)
C10 0.0304(18) 0.0257(16) 0.0244(16) -0.0025(13) 0.0017(14) -0.0057(15)
C11 0.0247(18) 0.0400(19) 0.0356(19) 0.0026(16) 0.0033(15) -0.0049(16)
C12 0.0236(18) 0.040(2) 0.0354(19) 0.0027(16) -0.0036(15) 0.0003(16)
C13 0.0274(18) 0.0266(16) 0.0268(17) -0.0019(14) -0.0016(14) -0.0047(15)
C14 0.0259(17) 0.0234(16) 0.0258(16) -0.0037(13) 0.0006(13) -0.0038(14)
C15 0.0301(19) 0.0315(18) 0.0274(18) -0.0008(14) -0.0010(15) -0.0018(16)
C16 0.0253(18) 0.0294(17) 0.0333(18) 0.0004(15) -0.0001(15) -0.0002(15)
C17 0.029(2) 0.060(3) 0.045(2) -0.002(2) 0.0007(18) -0.0022(19)
C18 0.034(2) 0.063(3) 0.055(3) -0.017(2) -0.005(2) 0.013(2)
C19 0.035(2) 0.040(2) 0.068(3) -0.010(2) -0.012(2) 0.0061(19)
C20 0.0248(19) 0.046(2) 0.049(2) 0.0019(19) -0.0092(17) -0.0049(17)
C21 0.042(3) 0.041(2) 0.074(3) 0.010(2) -0.013(2) -0.011(2)
C22 0.039(2) 0.054(3) 0.066(3) 0.021(2) -0.003(2) -0.013(2)
C23 0.029(2) 0.055(2) 0.045(2) 0.010(2) -0.0051(17) -0.0078(19)
C24 0.034(2) 0.077(3) 0.040(2) 0.009(2) 0.0049(18) -0.007(2)
C25 0.042(2) 0.082(3) 0.035(2) -0.009(2) 0.0041(18) -0.005(2)
C26 0.051(3) 0.054(2) 0.038(2) -0.010(2) 0.002(2) -0.007(2)
C27 0.0192(17) 0.039(2) 0.041(2) 0.0018(17) -0.0042(15) -0.0048(15)
C28 0.0261(18) 0.040(2) 0.0344(19) 0.0013(16) -0.0035(15) -0.0053(16)

loop_
_atom_type_symbol
_atom_type_description
_atom_type_scat_dispersion_real
_atom_type_scat_dispersion_imag
_atom_type_scat_source
C C 0.0033 0.0016 'International Tables Vol C Tables 4.2.6.8 and 6.1.1.4'
H H 0.0000 0.0000 'International Tables Vol C Tables 4.2.6.8 and 6.1.1.4'
N N 0.0061 0.0033 'International Tables Vol C Tables 4.2.6.8 and 6.1.1.4'
O O 0.0106 0.0060 'International Tables Vol C Tables 4.2.6.8 and 6.1.1.4'
Pb Pb -3.3944 10.1111 'International Tables Vol C Tables 4.2.6.8 and 6.1.1.4'
S S 0.1246 0.1234 'International Tables Vol C Tables 4.2.6.8 and 6.1.1.4'

loop_
_geom_angle_atom_site_label_1
_geom_angle_atom_site_label_2
_geom_angle_atom_site_label_3
_geom_angle
_geom_angle_site_symmetry_1
_geom_angle_site_symmetry_3
O4 Pb1 N6 82.09(10) 6_656 .
O4 Pb1 N4 53.02(9) 6_656 6_656
N6 Pb1 N4 96.11(10) . 6_656
O4 Pb1 O1 92.40(9) 6_656 .
N6 Pb1 O1 78.78(10) . .
N4 Pb1 O1 145.36(9) 6_656 .
O4 Pb1 N5 115.22(9) 6_656 .
N6 Pb1 N5 64.73(10) . .
N4 Pb1 N5 76.12(9) 6_656 .
O1 Pb1 N5 128.83(9) . .
O4 Pb1 Pb1 133.34(7) 6_656 5_565
N6 Pb1 Pb1 129.27(7) . 5_565
N4 Pb1 Pb1 133.13(7) 6_656 5_565
O1 Pb1 Pb1 66.96(8) . 5_565
N5 Pb1 Pb1 109.97(7) . 5_565
C7 O1 Pb1 115.7(2) . .
C16 O4 Pb1 97.7(2) . 6_556
O5 S1 O6 120.45(16) . .
O5 S1 C3 108.57(16) . .
O6 S1 C3 107.64(16) . .
O5 S1 C10 107.64(16) . .
O6 S1 C10 108.20(16) . .
C3 S1 C10 102.97(15) . .
C7 N1 N2 117.2(3) . .
C8 N2 N1 128.8(3) . .
C15 N3 N4 127.1(3) . .
C16 N4 N3 119.0(3) . .
C16 N4 Pb1 91.5(2) . 6_556
N3 N4 Pb1 147.3(2) . 6_556
C17 N5 C27 119.1(3) . .
C17 N5 Pb1 123.4(3) . .
C27 N5 Pb1 117.5(2) . .
C26 N6 C28 118.2(3) . .
C26 N6 Pb1 121.6(3) . .
C28 N6 Pb1 120.1(2) . .
C2 C1 C6 119.7(3) . .
C1 C2 C3 119.3(3) . .
C4 C3 C2 121.9(3) . .
C4 C3 S1 120.6(3) . .
C2 C3 S1 117.5(3) . .
C3 C4 C5 119.3(3) . .
C6 C5 C4 118.6(3) . .
C6 C5 C7 119.7(3) . .
C4 C5 C7 121.6(3) . .
C5 C6 C1 121.3(3) . .
C5 C6 C8 119.3(3) . .
C1 C6 C8 119.5(3) . .
O1 C7 N1 120.0(3) . .
O1 C7 C5 119.7(3) . .
N1 C7 C5 120.3(3) . .
O2 C8 N2 122.4(3) . .
O2 C8 C6 123.1(3) . .
N2 C8 C6 114.5(3) . .
C10 C9 C14 118.8(3) . .
C9 C10 C11 122.0(3) . .
C9 C10 S1 119.4(3) . .
C11 C10 S1 118.5(3) . .
C12 C11 C10 119.2(3) . .
C11 C12 C13 120.0(3) . .
C14 C13 C12 121.0(3) . .
C14 C13 C15 120.0(3) . .
C12 C13 C15 119.0(3) . .
C13 C14 C9 118.8(3) . .
C13 C14 C16 118.6(3) . .
C9 C14 C16 122.5(3) . .
O3 C15 N3 122.3(3) . .
O3 C15 C13 122.9(3) . .
N3 C15 C13 114.8(3) . .
O4 C16 N4 116.6(3) . .
O4 C16 C14 122.9(3) . .
N4 C16 C14 120.5(3) . .
N5 C17 C18 122.8(4) . .
C19 C18 C17 119.7(4) . .
C18 C19 C20 119.4(4) . .
C19 C20 C21 123.1(4) . .
C19 C20 C27 117.3(4) . .
C21 C20 C27 119.7(4) . .
C22 C21 C20 120.4(4) . .
C21 C22 C23 121.7(4) . .
C24 C23 C28 118.0(4) . .
C24 C23 C22 122.8(4) . .
C28 C23 C22 119.2(4) . .
C25 C24 C23 119.5(4) . .
C24 C25 C26 119.0(4) . .
N6 C26 C25 123.3(4) . .
N5 C27 C20 121.7(4) . .
N5 C27 C28 118.5(3) . .
C20 C27 C28 119.8(3) . .
N6 C28 C23 121.9(4) . .
N6 C28 C27 118.9(3) . .
C23 C28 C27 119.2(3) . .

loop_
_geom_bond_atom_site_label_1
_geom_bond_atom_site_label_2
_geom_bond_distance
_geom_bond_site_symmetry_2
Pb1 O4 2.424(3) 6_656
Pb1 N6 2.505(3) .
Pb1 N4 2.548(3) 6_656
Pb1 O1 2.563(3) .
Pb1 N5 2.590(3) .
Pb1 Pb1 3.6322(6) 5_565
O1 C7 1.283(4) .
O2 C8 1.245(4) .
O3 C15 1.234(4) .
O4 C16 1.296(4) .
O4 Pb1 2.424(3) 6_556
O5 S1 1.436(3) .
O6 S1 1.437(3) .
S1 C3 1.774(3) .
S1 C10 1.775(3) .
N1 C7 1.325(4) .
N1 N2 1.388(4) .
N2 C8 1.337(4) .
N3 C15 1.334(4) .
N3 N4 1.382(4) .
N4 C16 1.316(4) .
N4 Pb1 2.548(3) 6_556
N5 C17 1.320(5) .
N5 C27 1.355(5) .
N6 C26 1.321(5) .
N6 C28 1.360(5) .
C1 C2 1.376(5) .
C1 C6 1.398(5) .
C2 C3 1.392(5) .
C3 C4 1.374(5) .
C4 C5 1.412(5) .
C5 C6 1.390(5) .
C5 C7 1.467(5) .
C6 C8 1.468(5) .
C9 C10 1.381(5) .
C9 C14 1.413(5) .
C10 C11 1.394(5) .
C11 C12 1.366(5) .
C12 C13 1.403(5) .
C13 C14 1.391(5) .
C13 C15 1.473(5) .
C14 C16 1.460(5) .
C17 C18 1.390(6) .
C18 C19 1.359(7) .
C19 C20 1.413(6) .
C20 C21 1.416(6) .
C20 C27 1.417(5) .
C21 C22 1.347(7) .
C22 C23 1.432(6) .
C23 C24 1.398(6) .
C23 C28 1.407(5) .
C24 C25 1.362(7) .
C25 C26 1.398(6) .
C27 C28 1.426(5) .
